data_4002759
loop_
_publ_author_name
'Ferreira, Timothy'
'Morrison, Gregory'
'Chance, W. Michael'
'Calder, Stuart'
'Smith, Mark D.'
'zur Loye, Hans-Conrad'

_publ_section_title
;
 BaFe4O7 and K0.22Ba0.89Fe4O7: Canted Antiferromagnetic Diferrites with
 Exceptionally High Magnetic Ordering Temperatures
;
_journal_issue 7
_journal_name_full 'Chemistry of Materials'
_journal_page_first 2689
_journal_paper_doi 10.1021/acs.chemmater.7b00580
_journal_volume 29
_journal_year 2017
_chemical_formula_moiety 'Ba Fe4 O7'
_chemical_formula_sum 'Ba Fe4 O7'
_chemical_formula_weight 472.74
_chemical_name_systematic
; 
 ? 
;
_space_group_crystal_system trigonal
_space_group_IT_number 163
_space_group_name_Hall '-P 3 2c'
_space_group_name_H-M_alt 'P -3 1 c'
_symmetry_space_group_name_Hall '-P 3 2c'
_symmetry_space_group_name_H-M 'P -3 1 c'
_audit_creation_method SHELXL-2014
_cell_angle_alpha 90
_cell_angle_beta 90
_cell_angle_gamma 120
_cell_formula_units_Z 2
_cell_length_a 5.15030(10)
_cell_length_b 5.15030(10)
_cell_length_c 13.8069(6)
_cell_measurement_reflns_used 2919
_cell_measurement_temperature 296(2)
_cell_measurement_theta_max 32.606
_cell_measurement_theta_min 2.950
_cell_volume 317.170(16)
_computing_cell_refinement 'SAINT-Plus Version 6.45 (Bruker, 2001)'
_computing_data_collection 'SMART Version 5.631 (Bruker, 2001)'
_computing_data_reduction 'SAINT-Plus Version 6.45 (Bruker, 2001)'
_computing_molecular_graphics various
_computing_publication_material various
_computing_structure_refinement 'SHELXL-2014 (Sheldrick, 2014)'
_computing_structure_solution 'SHELXS97 (Sheldrick, 2008)'
_diffrn_ambient_temperature 296(2)
_diffrn_measured_fraction_theta_full 1.000
_diffrn_measured_fraction_theta_max 1.000
_diffrn_measurement_device_type 'Bruker SMART APEX CCD diffractometer'
_diffrn_measurement_method 'omega and phi scans'
_diffrn_radiation_type MoK\a
_diffrn_radiation_wavelength 0.71073
_diffrn_reflns_av_R_equivalents 0.0371
_diffrn_reflns_av_unetI/netI 0.0141
_diffrn_reflns_Laue_measured_fraction_full 1.000
_diffrn_reflns_Laue_measured_fraction_max 1.000
_diffrn_reflns_limit_h_max 7
_diffrn_reflns_limit_h_min -7
_diffrn_reflns_limit_k_max 7
_diffrn_reflns_limit_k_min -7
_diffrn_reflns_limit_l_max 20
_diffrn_reflns_limit_l_min -20
_diffrn_reflns_number 6615
_diffrn_reflns_point_group_measured_fraction_full 1.000
_diffrn_reflns_point_group_measured_fraction_max 1.000
_diffrn_reflns_theta_full 25.242
_diffrn_reflns_theta_max 32.606
_diffrn_reflns_theta_min 1.475
_diffrn_source 'sealed tube'
_exptl_absorpt_coefficient_mu 15.031
_exptl_absorpt_correction_T_max 1.0000
_exptl_absorpt_correction_T_min 0.7534
_exptl_absorpt_correction_type multi-scan
_exptl_absorpt_process_details 'SADABS Version 2.05 (Bruker, 2001)'
_exptl_crystal_colour orange
_exptl_crystal_density_diffrn 4.950
_exptl_crystal_description 'hexagonal plate'
_exptl_crystal_F_000 432
_exptl_crystal_size_max 0.060
_exptl_crystal_size_mid 0.050
_exptl_crystal_size_min 0.040
_refine_diff_density_max 0.677
_refine_diff_density_min -0.812
_refine_diff_density_rms 0.155
_refine_ls_extinction_method none
_refine_ls_goodness_of_fit_ref 1.133
_refine_ls_hydrogen_treatment undef
_refine_ls_matrix_type full
_refine_ls_number_parameters 21
_refine_ls_number_reflns 399
_refine_ls_number_restraints 0
_refine_ls_restrained_S_all 1.133
_refine_ls_R_factor_all 0.0250
_refine_ls_R_factor_gt 0.0189
_refine_ls_shift/su_max 0.000
_refine_ls_shift/su_mean 0.000
_refine_ls_structure_factor_coef Fsqd
_refine_ls_weighting_details 'w=1/[\s^2^(Fo^2^)+(0.0260P)^2^+0.0817P] where P=(Fo^2^+2Fc^2^)/3'
_refine_ls_weighting_scheme calc
_refine_ls_wR_factor_gt 0.0450
_refine_ls_wR_factor_ref 0.0480
_reflns_number_gt 344
_reflns_number_total 399
_reflns_threshold_expression 'I > 2\s(I)'
_cod_data_source_file cm7b00580_si_002.cif
_cod_data_source_block wmc2204c
_cod_original_cell_volume 317.170(18)
_cod_database_code 4002759
_shelx_space_group_comment
; 
The symmetry employed for this shelxl refinement is uniquely defined 
by the following loop, which should always be used as a source of 
symmetry information in preference to the above space-group names. 
They are only intended as comments. 
;
_shelx_estimated_absorpt_t_min 0.466
_shelx_estimated_absorpt_t_max 0.585
_shelxl_version_number 2014-1

loop_
_space_group_symop_operation_xyz
'x, y, z'
'-y, x-y, z'
'-x+y, -x, z'
'-y, -x, -z+1/2'
'-x+y, y, -z+1/2'
'x, x-y, -z+1/2'
'-x, -y, -z'
'y, -x+y, -z'
'x-y, x, -z'
'y, x, z-1/2'
'x-y, -y, z-1/2'
'-x, -x+y, z-1/2'

loop_
_atom_site_label
_atom_site_type_symbol
_atom_site_fract_x
_atom_site_fract_y
_atom_site_fract_z
_atom_site_U_iso_or_equiv
_atom_site_adp_type
_atom_site_occupancy
_atom_site_site_symmetry_order
_atom_site_calc_flag
_atom_site_refinement_flags_posn
_atom_site_refinement_flags_adp
_atom_site_refinement_flags_occupancy
Ba1 Ba 0.6667 0.3333 0.2500 0.01055(11) Uani 1 6 d S T P
Fe1 Fe 0.0000 0.0000 0.11593(4) 0.00652(14) Uani 1 3 d S T P
Fe2 Fe 0.3333 0.6667 0.00871(4) 0.00696(13) Uani 1 3 d S T P
O1 O 0.0000 0.0000 0.2500 0.0146(9) Uani 1 6 d S T P
O2 O 0.3556(4) 0.0091(4) 0.08184(13) 0.0083(3) Uani 1 1 d . . .

loop_
_atom_site_aniso_label
_atom_site_aniso_U_11
_atom_site_aniso_U_22
_atom_site_aniso_U_33
_atom_site_aniso_U_23
_atom_site_aniso_U_13
_atom_site_aniso_U_12
Ba1 0.01154(13) 0.01154(13) 0.00857(17) 0.000 0.000 0.00577(7)
Fe1 0.00685(19) 0.00685(19) 0.0059(3) 0.000 0.000 0.00342(10)
Fe2 0.00634(18) 0.00634(18) 0.0082(3) 0.000 0.000 0.00317(9)
O1 0.0194(15) 0.0194(15) 0.0050(18) 0.000 0.000 0.0097(7)
O2 0.0073(8) 0.0065(8) 0.0104(8) 0.0005(6) 0.0016(7) 0.0029(7)

loop_
_atom_type_symbol
_atom_type_description
_atom_type_scat_dispersion_real
_atom_type_scat_dispersion_imag
_atom_type_scat_source
O O 0.0106 0.0060 'International Tables Vol C Tables 4.2.6.8 and 6.1.1.4'
Fe Fe 0.3463 0.8444 'International Tables Vol C Tables 4.2.6.8 and 6.1.1.4'
Ba Ba -0.3244 2.2819 'International Tables Vol C Tables 4.2.6.8 and 6.1.1.4'

loop_
_geom_angle_atom_site_label_1
_geom_angle_atom_site_label_2
_geom_angle_atom_site_label_3
_geom_angle
_geom_angle_site_symmetry_1
_geom_angle_site_symmetry_3
O2 Ba1 O2 177.62(7) . 4_665
O2 Ba1 O2 118.79(8) . 5_655
O2 Ba1 O2 59.87(6) 4_665 5_655
O2 Ba1 O2 59.87(6) . 2_655
O2 Ba1 O2 118.79(8) 4_665 2_655
O2 Ba1 O2 121.54(7) 5_655 2_655
O2 Ba1 O2 121.54(7) . 6
O2 Ba1 O2 59.87(6) 4_665 6
O2 Ba1 O2 59.87(6) 5_655 6
O2 Ba1 O2 177.62(7) 2_655 6
O2 Ba1 O2 59.87(6) . 3_665
O2 Ba1 O2 121.54(7) 4_665 3_665
O2 Ba1 O2 177.62(7) 5_655 3_665
O2 Ba1 O2 59.87(6) 2_655 3_665
O2 Ba1 O2 118.79(8) 6 3_665
O2 Ba1 O1 88.81(3) . 1_655
O2 Ba1 O1 88.81(3) 4_665 1_655
O2 Ba1 O1 60.77(3) 5_655 1_655
O2 Ba1 O1 60.77(3) 2_655 1_655
O2 Ba1 O1 120.60(4) 6 1_655
O2 Ba1 O1 120.60(4) 3_665 1_655
O2 Ba1 O1 60.77(3) . .
O2 Ba1 O1 120.60(4) 4_665 .
O2 Ba1 O1 88.81(3) 5_655 .
O2 Ba1 O1 120.60(4) 2_655 .
O2 Ba1 O1 60.77(3) 6 .
O2 Ba1 O1 88.81(3) 3_665 .
O1 Ba1 O1 120.0 1_655 .
O2 Ba1 O1 120.60(4) . 1_665
O2 Ba1 O1 60.77(3) 4_665 1_665
O2 Ba1 O1 120.60(4) 5_655 1_665
O2 Ba1 O1 88.81(3) 2_655 1_665
O2 Ba1 O1 88.81(3) 6 1_665
O2 Ba1 O1 60.77(3) 3_665 1_665
O1 Ba1 O1 120.0 1_655 1_665
O1 Ba1 O1 120.0 . 1_665
O2 Ba1 Fe1 63.28(3) . 1_655
O2 Ba1 Fe1 114.47(4) 4_665 1_655
O2 Ba1 Fe1 91.00(3) 5_655 1_655
O2 Ba1 Fe1 32.17(3) 2_655 1_655
O2 Ba1 Fe1 149.78(4) 6 1_655
O2 Ba1 Fe1 90.02(4) 3_665 1_655
O1 Ba1 Fe1 31.904(8) 1_655 1_655
O1 Ba1 Fe1 115.117(2) . 1_655
O1 Ba1 Fe1 115.117(2) 1_665 1_655
O2 Ba1 Fe1 114.47(4) . 4_655
O2 Ba1 Fe1 63.28(3) 4_665 4_655
O2 Ba1 Fe1 32.17(3) 5_655 4_655
O2 Ba1 Fe1 91.00(3) 2_655 4_655
O2 Ba1 Fe1 90.02(4) 6 4_655
O2 Ba1 Fe1 149.78(4) 3_665 4_655
O1 Ba1 Fe1 31.904(8) 1_655 4_655
O1 Ba1 Fe1 115.117(2) . 4_655
O1 Ba1 Fe1 115.117(2) 1_665 4_655
Fe1 Ba1 Fe1 63.807(15) 1_655 4_655
O2 Ba1 Fe1 149.78(4) . 4_665
O2 Ba1 Fe1 32.17(3) 4_665 4_665
O2 Ba1 Fe1 90.02(4) 5_655 4_665
O2 Ba1 Fe1 114.47(4) 2_655 4_665
O2 Ba1 Fe1 63.28(3) 6 4_665
O2 Ba1 Fe1 91.00(3) 3_665 4_665
O1 Ba1 Fe1 115.117(2) 1_655 4_665
O1 Ba1 Fe1 115.117(2) . 4_665
O1 Ba1 Fe1 31.904(8) 1_665 4_665
Fe1 Ba1 Fe1 129.766(5) 1_655 4_665
Fe1 Ba1 Fe1 94.649(10) 4_655 4_665
O1 Fe1 O2 104.59(6) . .
O1 Fe1 O2 104.59(6) . 3
O2 Fe1 O2 113.88(4) . 3
O1 Fe1 O2 104.59(6) . 2
O2 Fe1 O2 113.88(4) . 2
O2 Fe1 O2 113.88(4) 3 2
O1 Fe1 Ba1 58.096(8) . 1_445
O2 Fe1 Ba1 98.71(6) . 1_445
O2 Fe1 Ba1 54.03(5) 3 1_445
O2 Fe1 Ba1 146.64(6) 2 1_445
O1 Fe1 Ba1 58.096(8) . .
O2 Fe1 Ba1 54.03(5) . .
O2 Fe1 Ba1 146.64(6) 3 .
O2 Fe1 Ba1 98.71(6) 2 .
Ba1 Fe1 Ba1 94.648(10) 1_445 .
O1 Fe1 Ba1 58.096(8) . 1_455
O2 Fe1 Ba1 146.64(6) . 1_455
O2 Fe1 Ba1 98.71(6) 3 1_455
O2 Fe1 Ba1 54.03(6) 2 1_455
Ba1 Fe1 Ba1 94.648(10) 1_445 1_455
Ba1 Fe1 Ba1 94.648(10) . 1_455
O2 Fe2 O2 96.43(7) 1_565 2
O2 Fe2 O2 96.43(7) 1_565 3_665
O2 Fe2 O2 96.43(7) 2 3_665
O2 Fe2 O2 91.37(9) 1_565 8_565
O2 Fe2 O2 84.97(7) 2 8_565
O2 Fe2 O2 171.86(7) 3_665 8_565
O2 Fe2 O2 84.97(7) 1_565 7_665
O2 Fe2 O2 171.86(7) 2 7_665
O2 Fe2 O2 91.37(9) 3_665 7_665
O2 Fe2 O2 86.99(7) 8_565 7_665
O2 Fe2 O2 171.86(7) 1_565 9
O2 Fe2 O2 91.37(9) 2 9
O2 Fe2 O2 84.97(7) 3_665 9
O2 Fe2 O2 86.99(8) 8_565 9
O2 Fe2 O2 86.99(7) 7_665 9
O2 Fe2 Ba1 120.57(5) 1_565 7_665
O2 Fe2 Ba1 120.57(5) 2 7_665
O2 Fe2 Ba1 120.57(5) 3_665 7_665
O2 Fe2 Ba1 52.63(5) 8_565 7_665
O2 Fe2 Ba1 52.63(5) 7_665 7_665
O2 Fe2 Ba1 52.63(5) 9 7_665
Fe1 O1 Fe1 180.0 4 .
Fe1 O1 Ba1 90.0 4 1_445
Fe1 O1 Ba1 90.0 . 1_445
Fe1 O1 Ba1 90.0 4 .
Fe1 O1 Ba1 90.0 . .
Ba1 O1 Ba1 120.0 1_445 .
Fe1 O1 Ba1 90.0 4 1_455
Fe1 O1 Ba1 90.0 . 1_455
Ba1 O1 Ba1 120.0 1_445 1_455
Ba1 O1 Ba1 120.0 . 1_455
Fe1 O2 Fe2 119.03(9) . 1_545
Fe1 O2 Fe2 121.88(9) . 7_665
Fe2 O2 Fe2 95.03(7) 1_545 7_665
Fe1 O2 Ba1 93.80(7) . .
Fe2 O2 Ba1 134.68(8) 1_545 .
Fe2 O2 Ba1 92.18(7) 7_665 .

loop_
_geom_bond_atom_site_label_1
_geom_bond_atom_site_label_2
_geom_bond_distance
_geom_bond_site_symmetry_2
Ba1 O2 2.8409(18) .
Ba1 O2 2.8410(18) 4_665
Ba1 O2 2.8410(18) 5_655
Ba1 O2 2.8410(18) 2_655
Ba1 O2 2.8410(18) 6
Ba1 O2 2.8410(18) 3_665
Ba1 O1 2.97353(6) 1_655
Ba1 O1 2.97353(6) .
Ba1 O1 2.97353(5) 1_665
Ba1 Fe1 3.5026(3) 1_655
Ba1 Fe1 3.5026(3) 4_655
Ba1 Fe1 3.5026(3) 4_665
Fe1 O1 1.8512(5) .
Fe1 O2 1.8690(17) .
Fe1 O2 1.8690(17) 3
Fe1 O2 1.8690(17) 2
Fe1 Ba1 3.5026(3) 1_445
Fe1 Ba1 3.5027(3) 1_455
Fe2 O2 1.9848(19) 1_565
Fe2 O2 1.9848(19) 2
Fe2 O2 1.9848(19) 3_665
Fe2 O2 2.0598(18) 8_565
Fe2 O2 2.0598(19) 7_665
Fe2 O2 2.0598(18) 9
Fe2 Ba1 3.5720(6) 7_665
O1 Fe1 1.8511(5) 4
O1 Ba1 2.97351(6) 1_445
O1 Ba1 2.97355(6) 1_455
O2 Fe2 1.9849(19) 1_545
O2 Fe2 2.0599(18) 7_665
